data_4020741
loop_
_publ_author_name
'Panchami Prabhakaran'
'Vedavati G. Puranik'
'Gangadhar J. Sanjayan'

_publ_section_title
;
 Preorganizing Linear (Self-Complementary) Quadruple
 Hydrogen-Bonding Arrays Using Intramolecular
 Hydrogen Bonding as the Sole Force
;
_journal_name_full 'Journal of Organic Chemistry'
_journal_page_first 10067
_journal_page_last 10072
_journal_paper_doi 10.1021/jo051768a
_journal_volume 70
_journal_year 2005
_chemical_formula_moiety '2(C14 H20 N4 O3)'
_chemical_formula_sum 'C14 H20 N4 O3'
_chemical_formula_weight 292.34
_space_group_IT_number 14
_symmetry_cell_setting monoclinic
_symmetry_space_group_name_Hall '-P 2ybc'
_symmetry_space_group_name_H-M 'P 1 21/c 1'
_cell_angle_alpha 90.00
_cell_angle_beta 103.5470(10)
_cell_angle_gamma 90.00
_cell_formula_units_Z 8
_cell_length_a 10.1570(4)
_cell_length_b 10.0700(4)
_cell_length_c 31.9910(13)
_cell_measurement_temperature 293(2)
_cell_volume 3181.0(2)
_diffrn_ambient_temperature 293(2)
_exptl_crystal_density_diffrn 1.221
_cod_depositor_comments
;
The following automatic conversions were performed:
'_symmetry_cell_setting' value 'Monoclinic' changed to 'monoclinic'
according to '/home/saulius/struct/CIF-dictionaries/cif_core.dic'
dictionary named 'cif_core.dic' version 2.4.1 from 2010-06-29.

Automatic conversion script
Id: cif_fix_enum 1527 2010-12-29 10:47:43Z saulius 
;
_cod_original_sg_symbol_H-M 'P 21/c'
_cod_database_code 4020741

loop_
_symmetry_equiv_pos_as_xyz
'x, y, z'
'-x, y+1/2, -z+1/2'
'-x, -y, -z'
'x, -y-1/2, z-1/2'

loop_
_atom_site_label
_atom_site_type_symbol
_atom_site_fract_x
_atom_site_fract_y
_atom_site_fract_z
_atom_site_U_iso_or_equiv
_atom_site_adp_type
_atom_site_occupancy
_atom_site_symmetry_multiplicity
_atom_site_calc_flag
_atom_site_refinement_flags
_atom_site_disorder_assembly
_atom_site_disorder_group
O1 O 0.36955(18) 0.4897(2) 0.89843(6) 0.0668(5) Uani 1 1 d . . .
O2 O 0.67939(16) 0.7326(2) 1.03162(6) 0.0696(6) Uani 1 1 d . . .
O3 O 0.54156(16) 0.85207(19) 1.06315(6) 0.0605(5) Uani 1 1 d . . .
N1 N 0.1531(2) 0.5595(3) 0.89111(7) 0.0614(6) Uani 1 1 d . . .
H1 H 0.0968 0.6024 0.9024 0.074 Uiso 1 1 calc R . .
N2 N 0.31378(19) 0.6153(2) 0.95207(7) 0.0513(5) Uani 1 1 d . . .
H2 H 0.2463 0.6368 0.9626 0.062 Uiso 1 1 calc R . .
N3 N 0.5473(2) 0.6182(2) 0.95976(7) 0.0617(6) Uani 1 1 d . . .
H3A H 0.6274 0.6417 0.9732 0.074 Uiso 1 1 calc R . .
H3B H 0.5355 0.5751 0.9360 0.074 Uiso 1 1 calc R . .
N4 N 0.44373(18) 0.7138(2) 1.01166(7) 0.0482(5) Uani 1 1 d . . .
C1 C 0.2850(2) 0.5506(3) 0.91286(8) 0.0519(6) Uani 1 1 d . . .
C2 C 0.4417(2) 0.6485(2) 0.97575(8) 0.0465(6) Uani 1 1 d . . .
C3 C 0.5658(2) 0.7633(3) 1.03485(8) 0.0498(6) Uani 1 1 d . . .
C4 C 0.6519(3) 0.9401(3) 1.08645(9) 0.0644(7) Uani 1 1 d . . .
C5 C 0.7201(3) 1.0105(4) 1.05488(12) 0.0904(11) Uani 1 1 d . . .
H5A H 0.7738 0.9479 1.0435 0.136 Uiso 1 1 calc R . .
H5B H 0.7771 1.0803 1.0695 0.136 Uiso 1 1 calc R . .
H5C H 0.6521 1.0475 1.0318 0.136 Uiso 1 1 calc R . .
C6 C 0.7516(3) 0.8595(4) 1.11941(11) 0.0851(10) Uani 1 1 d . . .
H6A H 0.7035 0.8097 1.1367 0.128 Uiso 1 1 calc R . .
H6B H 0.8148 0.9181 1.1375 0.128 Uiso 1 1 calc R . .
H6C H 0.7996 0.7996 1.1049 0.128 Uiso 1 1 calc R . .
C7 C 0.5747(4) 1.0386(5) 1.10758(16) 0.1214(16) Uani 1 1 d . . .
H7C H 0.5072 1.0822 1.0859 0.182 Uiso 1 1 calc R . .
H7D H 0.6364 1.1034 1.1232 0.182 Uiso 1 1 calc R . .
H7E H 0.5317 0.9924 1.1270 0.182 Uiso 1 1 calc R . .
C8 C 0.1058(3) 0.4983(3) 0.84937(9) 0.0675(8) Uani 1 1 d . . .
H8A H 0.0109 0.4762 0.8458 0.081 Uiso 1 1 calc R . .
H8B H 0.1547 0.4156 0.8491 0.081 Uiso 1 1 calc R . .
C9 C 0.1206(3) 0.5800(3) 0.81111(9) 0.0594(7) Uani 1 1 d . . .
C10 C 0.0388(4) 0.5552(4) 0.77119(11) 0.0934(11) Uani 1 1 d . . .
H10 H -0.0281 0.4905 0.7682 0.112 Uiso 1 1 calc R . .
C11 C 0.0543(6) 0.6255(6) 0.73502(13) 0.1223(17) Uani 1 1 d . . .
H11 H -0.0024 0.6078 0.7083 0.147 Uiso 1 1 calc R . .
C12 C 0.1526(6) 0.7201(6) 0.73887(17) 0.1228(17) Uani 1 1 d . . .
H12 H 0.1629 0.7676 0.7149 0.147 Uiso 1 1 calc R . .
C13 C 0.2347(5) 0.7439(5) 0.77778(16) 0.1210(15) Uani 1 1 d . . .
H13 H 0.3026 0.8075 0.7806 0.145 Uiso 1 1 calc R . .
C14 C 0.2188(4) 0.6746(4) 0.81363(12) 0.0903(11) Uani 1 1 d . . .
H14 H 0.2765 0.6928 0.8402 0.108 Uiso 1 1 calc R . .
O4 O 0.84111(19) 0.3772(3) 0.88268(7) 0.0913(8) Uani 1 1 d . . .
O5 O 1.15644(18) 0.2853(3) 1.03438(7) 0.1055(10) Uani 1 1 d . . .
O6 O 1.02698(16) 0.2340(2) 1.08031(6) 0.0609(5) Uani 1 1 d . . .
N5 N 0.6222(2) 0.3667(3) 0.88570(7) 0.0637(6) Uani 1 1 d . . .
H5 H 0.5657 0.3473 0.9010 0.076 Uiso 1 1 calc R . .
N6 N 0.78759(18) 0.3274(2) 0.94690(7) 0.0560(6) Uani 1 1 d . . .
H6 H 0.7209 0.3144 0.9587 0.067 Uiso 1 1 calc R . .
N7 N 1.0205(2) 0.3282(3) 0.95509(8) 0.0832(9) Uani 1 1 d . . .
H7A H 1.1017 0.3209 0.9706 0.100 Uiso 1 1 calc R . .
H7B H 1.0070 0.3433 0.9280 0.100 Uiso 1 1 calc R . .
N8 N 0.92083(18) 0.2929(2) 1.01409(7) 0.0530(5) Uani 1 1 d . . .
C15 C 0.7560(2) 0.3574(3) 0.90362(9) 0.0582(7) Uani 1 1 d . . .
C16 C 0.9163(2) 0.3161(3) 0.97304(8) 0.0527(6) Uani 1 1 d . . .
C17 C 1.0446(2) 0.2718(3) 1.04147(9) 0.0618(7) Uani 1 1 d . . .
C18 C 1.1381(3) 0.1665(3) 1.11133(10) 0.0693(8) Uani 1 1 d . . .
C19 C 1.1781(5) 0.0432(5) 1.09001(15) 0.1309(18) Uani 1 1 d . . .
H19A H 1.0996 -0.0111 1.0796 0.196 Uiso 1 1 calc R . .
H19B H 1.2441 -0.0062 1.1106 0.196 Uiso 1 1 calc R . .
H19C H 1.2161 0.0687 1.0664 0.196 Uiso 1 1 calc R . .
C20 C 1.2563(3) 0.2595(4) 1.12741(11) 0.0902(11) Uani 1 1 d . . .
H20A H 1.3023 0.2753 1.1049 0.135 Uiso 1 1 calc R . .
H20B H 1.3180 0.2201 1.1516 0.135 Uiso 1 1 calc R . .
H20C H 1.2236 0.3422 1.1360 0.135 Uiso 1 1 calc R . .
C21 C 1.0724(4) 0.1313(5) 1.14766(12) 0.1083(15) Uani 1 1 d . . .
H21A H 1.0448 0.2111 1.1596 0.163 Uiso 1 1 calc R . .
H21B H 1.1361 0.0841 1.1695 0.163 Uiso 1 1 calc R . .
H21C H 0.9947 0.0763 1.1369 0.163 Uiso 1 1 calc R . .
C22 C 0.5701(3) 0.4081(3) 0.84161(9) 0.0638(7) Uani 1 1 d . . .
H22A H 0.6446 0.4420 0.8306 0.077 Uiso 1 1 calc R . .
H22B H 0.5069 0.4806 0.8413 0.077 Uiso 1 1 calc R . .
C23 C 0.4999(3) 0.3012(3) 0.81200(8) 0.0600(7) Uani 1 1 d . . .
C24 C 0.3712(3) 0.3221(4) 0.78669(10) 0.0780(9) Uani 1 1 d . . .
H24 H 0.3279 0.4025 0.7885 0.094 Uiso 1 1 calc R . .
C25 C 0.3061(5) 0.2257(6) 0.75880(13) 0.1109(15) Uani 1 1 d . . .
H25 H 0.2201 0.2420 0.7418 0.133 Uiso 1 1 calc R . .
C26 C 0.3665(8) 0.1079(7) 0.75606(15) 0.139(2) Uani 1 1 d . . .
H26 H 0.3219 0.0432 0.7372 0.166 Uiso 1 1 calc R . .
C27 C 0.4937(7) 0.0830(5) 0.78099(18) 0.1348(19) Uani 1 1 d . . .
H27 H 0.5352 0.0016 0.7791 0.162 Uiso 1 1 calc R . .
C28 C 0.5599(4) 0.1800(4) 0.80893(13) 0.0959(11) Uani 1 1 d . . .
H28 H 0.6459 0.1630 0.8258 0.115 Uiso 1 1 calc R . .

loop_
_atom_site_aniso_label
_atom_site_aniso_U_11
_atom_site_aniso_U_22
_atom_site_aniso_U_33
_atom_site_aniso_U_23
_atom_site_aniso_U_13
_atom_site_aniso_U_12
O1 0.0507(11) 0.0768(13) 0.0731(12) -0.0090(10) 0.0152(9) 0.0105(10)
O2 0.0273(9) 0.0960(15) 0.0848(14) -0.0084(11) 0.0118(8) 0.0021(9)
O3 0.0341(9) 0.0706(12) 0.0753(12) -0.0111(10) 0.0099(8) -0.0056(8)
N1 0.0399(11) 0.0856(16) 0.0574(13) -0.0027(12) 0.0089(10) 0.0005(11)
N2 0.0316(10) 0.0633(13) 0.0595(13) -0.0026(10) 0.0119(9) 0.0017(9)
N3 0.0334(11) 0.0793(16) 0.0736(15) -0.0081(12) 0.0151(10) 0.0019(10)
N4 0.0271(9) 0.0580(12) 0.0590(13) 0.0028(10) 0.0087(8) -0.0012(8)
C1 0.0404(13) 0.0581(15) 0.0575(15) 0.0038(12) 0.0123(11) -0.0017(12)
C2 0.0322(12) 0.0502(14) 0.0571(15) 0.0068(12) 0.0103(10) 0.0010(10)
C3 0.0335(13) 0.0576(15) 0.0582(15) 0.0090(12) 0.0108(10) -0.0014(11)
C4 0.0455(15) 0.0643(17) 0.0766(19) -0.0024(14) 0.0007(13) -0.0103(13)
C5 0.078(2) 0.075(2) 0.106(3) 0.0294(19) -0.0034(19) -0.0219(18)
C6 0.069(2) 0.092(2) 0.080(2) 0.0166(18) -0.0111(16) -0.0220(18)
C7 0.098(3) 0.107(3) 0.153(4) -0.058(3) 0.017(3) -0.007(2)
C8 0.0500(16) 0.0774(19) 0.0713(19) -0.0050(15) 0.0068(13) -0.0130(14)
C9 0.0489(15) 0.0674(18) 0.0583(16) -0.0067(13) 0.0056(12) 0.0087(13)
C10 0.081(2) 0.112(3) 0.075(2) -0.011(2) -0.0061(18) 0.006(2)
C11 0.140(4) 0.159(5) 0.056(2) -0.005(3) -0.001(2) 0.037(4)
C12 0.147(5) 0.136(4) 0.094(3) 0.032(3) 0.045(3) 0.043(4)
C13 0.137(4) 0.116(4) 0.110(3) 0.034(3) 0.026(3) -0.016(3)
C14 0.099(3) 0.089(2) 0.077(2) 0.0109(19) 0.0061(19) -0.019(2)
O4 0.0419(11) 0.162(2) 0.0737(14) 0.0350(14) 0.0217(10) 0.0039(13)
O5 0.0278(10) 0.209(3) 0.0798(15) 0.0236(17) 0.0125(9) 0.0022(13)
O6 0.0333(9) 0.0842(13) 0.0622(11) 0.0119(10) 0.0051(8) 0.0030(8)
N5 0.0366(11) 0.0972(18) 0.0574(13) 0.0102(12) 0.0115(9) -0.0016(11)
N6 0.0277(10) 0.0831(16) 0.0584(13) 0.0075(11) 0.0127(9) 0.0007(10)
N7 0.0310(11) 0.150(3) 0.0709(16) 0.0218(16) 0.0160(10) 0.0036(14)
N8 0.0265(10) 0.0721(14) 0.0591(13) 0.0024(11) 0.0073(9) 0.0007(9)
C15 0.0374(13) 0.0791(19) 0.0597(16) 0.0068(14) 0.0144(12) 0.0014(12)
C16 0.0277(11) 0.0679(17) 0.0635(17) 0.0033(13) 0.0126(11) 0.0023(11)
C17 0.0316(13) 0.088(2) 0.0647(17) 0.0010(15) 0.0096(11) 0.0021(13)
C18 0.0436(15) 0.079(2) 0.0764(19) 0.0126(16) -0.0042(13) 0.0030(14)
C19 0.110(3) 0.103(3) 0.150(4) -0.015(3) -0.028(3) 0.043(3)
C20 0.0524(18) 0.119(3) 0.087(2) 0.011(2) -0.0091(16) -0.0200(18)
C21 0.067(2) 0.146(4) 0.099(3) 0.055(3) -0.0055(19) -0.013(2)
C22 0.0487(15) 0.080(2) 0.0609(17) 0.0088(14) 0.0095(12) -0.0005(13)
C23 0.0542(16) 0.0780(19) 0.0505(15) 0.0058(13) 0.0180(12) 0.0042(14)
C24 0.0646(19) 0.096(2) 0.0673(19) 0.0059(18) 0.0040(15) -0.0021(17)
C25 0.106(3) 0.137(4) 0.077(3) 0.003(3) -0.003(2) -0.039(3)
C26 0.207(7) 0.131(5) 0.077(3) -0.022(3) 0.031(3) -0.052(5)
C27 0.197(6) 0.097(3) 0.125(4) -0.023(3) 0.065(4) 0.016(4)
C28 0.097(3) 0.098(3) 0.095(3) -0.008(2) 0.027(2) 0.025(2)

loop_
_geom_bond_atom_site_label_1
_geom_bond_atom_site_label_2
_geom_bond_distance
_geom_bond_site_symmetry_2
_geom_bond_publ_flag
O1 C1 1.229(3) . ?
O2 C3 1.222(3) . ?
O3 C3 1.335(3) . ?
O3 C4 1.486(3) . ?
N1 C1 1.360(3) . ?
N1 C8 1.447(3) . ?
N1 H1 0.8600 . ?
N2 C1 1.383(3) . ?
N2 C2 1.383(3) . ?
N2 H2 0.8600 . ?
N3 C2 1.327(3) . ?
N3 H3A 0.8600 . ?
N3 H3B 0.8600 . ?
N4 C2 1.320(3) . ?
N4 C3 1.380(3) . ?
C4 C6 1.515(4) . ?
C4 C7 1.517(5) . ?
C4 C5 1.526(4) . ?
C5 H5A 0.9600 . ?
C5 H5B 0.9600 . ?
C5 H5C 0.9600 . ?
C6 H6A 0.9600 . ?
C6 H6B 0.9600 . ?
C6 H6C 0.9600 . ?
C7 H7C 0.9600 . ?
C7 H7D 0.9600 . ?
C7 H7E 0.9600 . ?
C8 C9 1.511(4) . ?
C8 H8A 0.9700 . ?
C8 H8B 0.9700 . ?
C9 C14 1.368(4) . ?
C9 C10 1.374(4) . ?
C10 C11 1.396(6) . ?
C10 H10 0.9300 . ?
C11 C12 1.365(7) . ?
C11 H11 0.9300 . ?
C12 C13 1.347(7) . ?
C12 H12 0.9300 . ?
C13 C14 1.384(5) . ?
C13 H13 0.9300 . ?
C14 H14 0.9300 . ?
O4 C15 1.228(3) . ?
O5 C17 1.217(3) . ?
O6 C17 1.350(3) . ?
O6 C18 1.482(3) . ?
N5 C15 1.349(3) . ?
N5 C22 1.447(3) . ?
N5 H5 0.8600 . ?
N6 C15 1.380(3) . ?
N6 C16 1.382(3) . ?
N6 H6 0.8600 . ?
N7 C16 1.322(3) . ?
N7 H7A 0.8600 . ?
N7 H7B 0.8600 . ?
N8 C16 1.324(3) . ?
N8 C17 1.370(3) . ?
C18 C21 1.512(5) . ?
C18 C20 1.515(4) . ?
C18 C19 1.517(5) . ?
C19 H19A 0.9600 . ?
C19 H19B 0.9600 . ?
C19 H19C 0.9600 . ?
C20 H20A 0.9600 . ?
C20 H20B 0.9600 . ?
C20 H20C 0.9600 . ?
C21 H21A 0.9600 . ?
C21 H21B 0.9600 . ?
C21 H21C 0.9600 . ?
C22 C23 1.499(4) . ?
C22 H22A 0.9700 . ?
C22 H22B 0.9700 . ?
C23 C28 1.377(5) . ?
C23 C24 1.384(4) . ?
C24 C25 1.378(6) . ?
C24 H24 0.9300 . ?
C25 C26 1.348(7) . ?
C25 H25 0.9300 . ?
C26 C27 1.373(8) . ?
C26 H26 0.9300 . ?
C27 C28 1.387(7) . ?
C27 H27 0.9300 . ?
C28 H28 0.9300 . ?

loop_
_cod_related_entry_id
_cod_related_entry_database
_cod_related_entry_code
1 ChemSpider 9675065
